data_7134159
loop_
_publ_author_name
'Das, Susobhan'
'Yadava, Khushboo'
'Reddy, Chilla Malla'
'Saha, Subhankar'

_publ_section_title
;
 Boric Acid as Supramolecular Graphite
;
_journal_name_full 'Chemical Communications'
_journal_paper_doi 10.1039/D4CC05586A
_journal_year 2025
_chemical_formula_moiety 'B H3 O3'
_chemical_formula_sum 'B H3 O3'
_chemical_formula_weight 61.83
_chemical_name_common Boric
_chemical_name_systematic Orthoboric
_space_group_crystal_system triclinic
_space_group_IT_number 2
_space_group_name_Hall '-P 1'
_space_group_name_H-M_alt 'P -1'
_atom_sites_solution_hydrogens geom
_atom_sites_solution_primary dual
_audit_creation_date 2024-12-19
_audit_creation_method
;
Olex2 1.5
(compiled 2024.02.16 svn.r378c4104 for OlexSys, GUI svn.r6928)
;
_audit_update_record
;
2024-12-31 deposited with the CCDC.	2025-01-06 downloaded from the CCDC.
;
_cell_angle_alpha 119.810(5)
_cell_angle_beta 92.530(4)
_cell_angle_gamma 101.447(4)
_cell_formula_units_Z 4
_cell_length_a 6.3573(3)
_cell_length_b 7.0201(4)
_cell_length_c 7.0339(4)
_cell_measurement_reflns_used 20154
_cell_measurement_temperature 167(90)
_cell_measurement_theta_max 26.3560
_cell_measurement_theta_min 3.3220
_cell_volume 263.17(3)
_computing_cell_refinement 'CrysAlisPro 1.171.38.43 (Rigaku OD, 2015)'
_computing_data_collection 'CrysAlisPro 1.171.38.43 (Rigaku OD, 2015)'
_computing_data_reduction 'CrysAlisPro 1.171.38.43 (Rigaku OD, 2015)'
_computing_molecular_graphics 'Olex2 1.5 (Dolomanov et al., 2009)'
_computing_publication_material 'Olex2 1.5 (Dolomanov et al., 2009)'
_computing_structure_refinement 'SHELXL 2018/3 (Sheldrick, 2015)'
_computing_structure_solution 'SHELXT 2014/4 (Sheldrick, 2014)'
_diffrn_ambient_temperature 167(90)
_diffrn_detector_area_resol_mean 7.9580
_diffrn_detector_type Eos
_diffrn_measured_fraction_theta_full 0.994
_diffrn_measured_fraction_theta_max 0.988
_diffrn_measurement_details
;
List of Runs (angles in degrees, time in seconds):

  # Type    Start    End  Width  t~exp~   \w     \q     \k     \f   Frames
#--------------------------------------------------------------------------
  1  \w    -11.00 104.00   1.00    1.00    --   27.17  57.00-120.00  115
  2  \w    -11.00 104.00   1.00    1.00    --   27.17  57.00   0.00  115
  3  \w     35.00 124.00   1.00    1.00    --   27.17 178.00  30.00   89
  4  \w    -11.00 104.00   1.00    1.00    --   27.17  57.00 120.00  115
  5  \w    -64.00  51.00   1.00    1.00    --  -25.76  57.00-120.00  115
  6  \w   -102.00  13.00   1.00    1.00    --  -25.76 -57.00 -60.00  115
  7  \w    -20.00  30.00   1.00    1.00    --  -25.76 -99.00-150.00   50
  8  \w    -50.00  66.00   1.00    1.00    --   27.17 -57.00 -30.00  116
  9  \w    -50.00  66.00   1.00    1.00    --   27.17 -57.00   0.00  116
 10  \w     35.00 124.00   1.00    1.00    --   27.17 178.00-150.00   89
 11  \w    -20.00  30.00   1.00    1.00    --  -25.76 -99.00  30.00   50
 12  \w    -17.00 114.00   1.00    1.00    --   27.17  77.00-150.00  131
 13  \w    -65.00 119.00   1.00    1.00    --   27.17   0.00-180.00  184
 14  \w    -65.00 119.00   1.00    1.00    --   27.17   0.00-150.00  184
 15  \w    -65.00 119.00   1.00    1.00    --   27.17   0.00-120.00  184
 16  \w    -11.00 104.00   1.00    1.00    --   27.17  57.00 -30.00  115
 17  \w    -65.00 119.00   1.00    1.00    --   27.17   0.00 -60.00  184
 18  \w    -65.00 119.00   1.00    1.00    --   27.17   0.00 -30.00  184
 19  \w    -65.00 119.00   1.00    1.00    --   27.17   0.00   0.00  184
 20  \w    -65.00 119.00   1.00    1.00    --   27.17   0.00  30.00  184
 21  \w    -65.00 119.00   1.00    1.00    --   27.17   0.00  60.00  184
 22  \w    -65.00 119.00   1.00    1.00    --   27.17   0.00 -90.00  184
 23  \w    -65.00 119.00   1.00    1.00    --   27.17   0.00 120.00  184
 24  \w    -65.00 119.00   1.00    1.00    --   27.17   0.00 150.00  184
 25  \w    -65.00 119.00   1.00    1.00    --   27.17   0.00-180.00  184
 26  \w    -65.00 119.00   1.00    1.00    --   27.17   0.00-150.00  184
 27  \w    -65.00 119.00   1.00    1.00    --   27.17   0.00-120.00  184
 28  \w    -65.00 119.00   1.00    1.00    --   27.17   0.00  90.00  184
 29  \w    -65.00 119.00   1.00    1.00    --   27.17   0.00 -60.00  184
 30  \w    -65.00 119.00   1.00    1.00    --   27.17   0.00 -30.00  184
 31  \w    -65.00 119.00   1.00    1.00    --   27.17   0.00   0.00  184
 32  \w    -65.00 119.00   1.00    1.00    --   27.17   0.00  30.00  184
 33  \w    -65.00 119.00   1.00    1.00    --   27.17   0.00  60.00  184
 34  \w    -65.00 119.00   1.00    1.00    --   27.17   0.00 -90.00  184
 35  \w   -118.00  66.00   1.00    1.00    --  -25.76   0.00-120.00  184
 36  \w   -118.00  66.00   1.00    1.00    --  -25.76   0.00-150.00  184
 37  \w   -118.00  66.00   1.00    1.00    --  -25.76   0.00-180.00  184
 38  \w    -65.00 119.00   1.00    1.00    --   27.17   0.00 150.00  184
 39  \w    -65.00 119.00   1.00    1.00    --   27.17   0.00 120.00  184
 40  \w    -65.00 119.00   1.00    1.00    --   27.17   0.00  90.00  184
 41  \w   -118.00  66.00   1.00    1.00    --  -25.76   0.00 -60.00  184
 42  \w   -118.00  66.00   1.00    1.00    --  -25.76   0.00 -30.00  184
 43  \w   -118.00  66.00   1.00    1.00    --  -25.76   0.00   0.00  184
 44  \w   -118.00  66.00   1.00    1.00    --  -25.76   0.00  30.00  184
 45  \w   -118.00  66.00   1.00    1.00    --  -25.76   0.00  60.00  184
 46  \w   -118.00  66.00   1.00    1.00    --  -25.76   0.00 -90.00  184
 47  \w   -118.00  66.00   1.00    1.00    --  -25.76   0.00 120.00  184
 48  \w   -118.00  66.00   1.00    1.00    --  -25.76   0.00 150.00  184
 49  \w   -118.00  66.00   1.00    1.00    --  -25.76   0.00-180.00  184
 50  \w   -118.00  66.00   1.00    1.00    --  -25.76   0.00-150.00  184
 51  \w   -118.00  66.00   1.00    1.00    --  -25.76   0.00-120.00  184
 52  \w   -118.00  66.00   1.00    1.00    --  -25.76   0.00  90.00  184
 53  \w   -118.00  66.00   1.00    1.00    --  -25.76   0.00 -60.00  184
 54  \w   -118.00  66.00   1.00    1.00    --  -25.76   0.00 -30.00  184
 55  \w   -118.00  66.00   1.00    1.00    --  -25.76   0.00   0.00  184
 56  \w   -118.00  66.00   1.00    1.00    --  -25.76   0.00  30.00  184
 57  \w   -118.00  66.00   1.00    1.00    --  -25.76   0.00  60.00  184
 58  \w   -118.00  66.00   1.00    1.00    --  -25.76   0.00 -90.00  184
 59  \w   -118.00 -63.00   1.00    1.00    --  -25.76   0.00  90.00   55
;
_diffrn_measurement_device 'four-circle diffractometer'
_diffrn_measurement_device_type 'SuperNova, Dual, Cu at zero, Eos'
_diffrn_measurement_method '\w scans'
_diffrn_radiation_type MoK\a
_diffrn_radiation_wavelength 0.71073
_diffrn_reflns_av_R_equivalents 0.0773
_diffrn_reflns_av_unetI/netI 0.0233
_diffrn_reflns_Laue_measured_fraction_full 0.994
_diffrn_reflns_Laue_measured_fraction_max 0.988
_diffrn_reflns_limit_h_max 7
_diffrn_reflns_limit_h_min -7
_diffrn_reflns_limit_k_max 8
_diffrn_reflns_limit_k_min -8
_diffrn_reflns_limit_l_max 8
_diffrn_reflns_limit_l_min -8
_diffrn_reflns_number 34998
_diffrn_reflns_point_group_measured_fraction_full 0.994
_diffrn_reflns_point_group_measured_fraction_max 0.988
_diffrn_reflns_theta_full 25.242
_diffrn_reflns_theta_max 26.366
_diffrn_reflns_theta_min 3.317
_exptl_absorpt_coefficient_mu 0.161
_exptl_absorpt_correction_T_max 1.00000
_exptl_absorpt_correction_T_min 0.37338
_exptl_absorpt_correction_type multi-scan
_exptl_absorpt_process_details
;
CrysAlisPro 1.171.38.43 (Rigaku Oxford Diffraction, 2015)
Empirical absorption correction using spherical harmonics,
 implemented in SCALE3 ABSPACK scaling algorithm.
;
_exptl_crystal_colour 'clear whiteish colourless'
_exptl_crystal_colour_lustre clear
_exptl_crystal_colour_modifier whiteish
_exptl_crystal_colour_primary colourless
_exptl_crystal_density_diffrn 1.561
_exptl_crystal_description hexagonal
_exptl_crystal_F_000 128
_exptl_crystal_recrystallization_method 'Re-crystallisation from solvent: Water or DMSO'
_exptl_crystal_size_max 0.1
_exptl_crystal_size_mid 0.03
_exptl_crystal_size_min 0.02
_refine_diff_density_max 0.460
_refine_diff_density_min -0.313
_refine_diff_density_rms 0.111
_refine_ls_extinction_method none
_refine_ls_goodness_of_fit_ref 1.082
_refine_ls_hydrogen_treatment constr
_refine_ls_matrix_type full
_refine_ls_number_parameters 79
_refine_ls_number_reflns 1060
_refine_ls_number_restraints 0
_refine_ls_restrained_S_all 1.082
_refine_ls_R_factor_all 0.0610
_refine_ls_R_factor_gt 0.0578
_refine_ls_shift/su_max 0.000
_refine_ls_shift/su_mean 0.000
_refine_ls_structure_factor_coef Fsqd
_refine_ls_weighting_details 'w=1/[\s^2^(Fo^2^)+(0.1357P)^2^+0.0400P] where P=(Fo^2^+2Fc^2^)/3'
_refine_ls_weighting_scheme calc
_refine_ls_wR_factor_gt 0.1680
_refine_ls_wR_factor_ref 0.1768
_reflns_Friedel_coverage 0.000
_reflns_number_gt 962
_reflns_number_total 1060
_reflns_threshold_expression 'I > 2\s(I)'
_cod_data_source_file d4cc05586a2.cif
_cod_data_source_block boricacid
_cod_database_code 7134159
_shelx_shelxl_version_number 2018/3
_shelx_space_group_comment
;
The symmetry employed for this shelxl refinement is uniquely defined
by the following loop, which should always be used as a source of
symmetry information in preference to the above space-group names.
They are only intended as comments.
;
_olex2_refinement_description
;
1. Fixed Uiso
 At 1.5 times of:
  All O(H) groups
2.a Idealised tetrahedral OH refined with riding coordinates and stretchable
bonds:
 O1(H1), O4(H4), O5(H5), O2(H2), O6(H6), O3(H3)
;
_olex2_submission_special_instructions 'No special instructions were received'
_oxdiff_exptl_absorpt_empirical_details
;
Empirical correction (ABSPACK) includes:
- Absorption correction using spherical harmonics
- Frame scaling
;

loop_
_space_group_symop_operation_xyz
'x, y, z'
'-x, -y, -z'

loop_
_atom_site_label
_atom_site_type_symbol
_atom_site_fract_x
_atom_site_fract_y
_atom_site_fract_z
_atom_site_U_iso_or_equiv
_atom_site_adp_type
_atom_site_occupancy
_atom_site_site_symmetry_order
_atom_site_calc_flag
_atom_site_refinement_flags_posn
_atom_site_refinement_flags_adp
_atom_site_refinement_flags_occupancy
_atom_site_disorder_assembly
_atom_site_disorder_group
O1 O 0.7436(2) 0.2135(2) 0.03541(19) 0.0170(4) Uani 1 1 d . . . . .
H1 H 0.7392(2) 0.075(4) -0.0212(17) 0.025 Uiso 1 1 calc R U . . .
O4 O 0.7518(2) 0.7729(2) 0.8267(2) 0.0171(4) Uani 1 1 d . . . . .
H4 H 0.7466(3) 0.692(3) 0.693(5) 0.026 Uiso 1 1 calc R U . . .
O5 O 0.7634(2) 0.42583(19) 0.8009(2) 0.0183(4) Uani 1 1 d . . . . .
H5 H 0.7566(3) 0.371(2) 0.876(3) 0.027 Uiso 1 1 calc R U . . .
O2 O 0.74851(19) 0.53520(18) 0.3856(2) 0.0181(5) Uani 1 1 d . . . . .
H2 H 0.7535(3) 0.592(2) 0.305(3) 0.027 Uiso 1 1 calc R U . . .
O6 O 0.7630(2) 0.7464(2) 1.15001(19) 0.0194(5) Uani 1 1 d . . . . .
H6 H 0.7416(7) 0.879(4) 1.2026(17) 0.029 Uiso 1 1 calc R U . . .
O3 O 0.7292(2) 0.1796(2) 0.3539(2) 0.0185(5) Uani 1 1 d . . . . .
H3 H 0.7384(4) 0.259(3) 0.487(6) 0.028 Uiso 1 1 calc R U . . .
B1 B 0.7389(3) 0.3091(3) 0.2581(3) 0.0144(5) Uani 1 1 d . . . . .
B2 B 0.7603(3) 0.6486(3) 0.9267(3) 0.0148(5) Uani 1 1 d . . . . .

loop_
_atom_site_aniso_label
_atom_site_aniso_U_11
_atom_site_aniso_U_22
_atom_site_aniso_U_33
_atom_site_aniso_U_23
_atom_site_aniso_U_13
_atom_site_aniso_U_12
O1 0.0309(8) 0.0107(7) 0.0100(7) 0.0051(5) 0.0054(5) 0.0068(5)
O4 0.0310(8) 0.0120(7) 0.0096(8) 0.0055(5) 0.0052(5) 0.0080(5)
O5 0.0335(8) 0.0128(7) 0.0123(7) 0.0079(6) 0.0077(5) 0.0086(5)
O2 0.0340(9) 0.0102(7) 0.0107(7) 0.0057(6) 0.0055(6) 0.0057(5)
O6 0.0359(8) 0.0136(7) 0.0121(8) 0.0075(6) 0.0082(5) 0.0101(6)
O3 0.0359(9) 0.0110(7) 0.0087(8) 0.0046(5) 0.0053(5) 0.0071(5)
B1 0.0196(9) 0.0107(9) 0.0120(9) 0.0054(7) 0.0027(7) 0.0032(7)
B2 0.0215(10) 0.0113(8) 0.0124(9) 0.0062(7) 0.0045(7) 0.0048(7)

loop_
_atom_type_symbol
_atom_type_description
_atom_type_scat_dispersion_real
_atom_type_scat_dispersion_imag
_atom_type_scat_source
B B 0.0013 0.0007 'International Tables Vol C Tables 4.2.6.8 and 6.1.1.4'
H H 0.0000 0.0000 'International Tables Vol C Tables 4.2.6.8 and 6.1.1.4'
O O 0.0106 0.0060 'International Tables Vol C Tables 4.2.6.8 and 6.1.1.4'

loop_
_geom_angle_atom_site_label_1
_geom_angle_atom_site_label_2
_geom_angle_atom_site_label_3
_geom_angle
_geom_angle_site_symmetry_1
_geom_angle_site_symmetry_3
_geom_angle_publ_flag
B1 O1 H1 109.5 . . ?
B2 O4 H4 109.5 . . ?
B2 O5 H5 109.5 . . ?
B1 O2 H2 109.5 . . ?
B2 O6 H6 109.5 . . ?
B1 O3 H3 109.5 . . ?
O1 B1 O3 120.05(14) . . ?
O2 B1 O1 119.87(15) . . ?
O2 B1 O3 120.06(15) . . ?
O5 B2 O4 119.66(15) . . ?
O6 B2 O4 120.10(14) . . ?
O6 B2 O5 120.23(15) . . ?

loop_
_geom_bond_atom_site_label_1
_geom_bond_atom_site_label_2
_geom_bond_distance
_geom_bond_site_symmetry_2
_geom_bond_publ_flag
O1 H1 0.84(3) . ?
O1 B1 1.368(2) . ?
O4 H4 0.82(3) . ?
O4 B2 1.374(2) . ?
O5 H5 0.79(3) . ?
O5 B2 1.366(2) . ?
O2 H2 0.83(3) . ?
O2 B1 1.367(2) . ?
O6 H6 0.86(3) . ?
O6 B2 1.364(2) . ?
O3 H3 0.81(3) . ?
O3 B1 1.370(2) . ?
